data_7040758
loop_
_publ_author_name
'Chen, Sitong'
'Zhang, Bo'
'Yang, Li'
'Wang, Lin'
'Zhang, Tonglai'

_publ_section_title
;
 Synthesis, structure and characterization of neutral coordination
 polymers of 5,5'-bistetrazole with copper(ii), zinc(ii) and cadmium(ii):
 a new route to reconcile oxygen balance and nitrogen content of
 high-energy MOFs.
;
_journal_issue 42
_journal_name_full 'Dalton transactions (Cambridge, England : 2003)'
_journal_page_first 16779
_journal_page_last 16783
_journal_paper_doi 10.1039/c6dt02168a
_journal_volume 45
_journal_year 2016
_chemical_formula_moiety '0.5(C8 Cu4 N32), 2(H2 O)'
_chemical_formula_sum 'C4 H4 Cu2 N16 O2'
_chemical_formula_weight 435.31
_chemical_name_systematic
;
 ? 
;
_space_group_crystal_system monoclinic
_space_group_IT_number 15
_space_group_name_Hall '-C 2yc'
_space_group_name_H-M_alt 'C 1 2/c 1'
_symmetry_space_group_name_Hall '-C 2yc'
_symmetry_space_group_name_H-M 'C 1 2/c 1'
_atom_sites_solution_hydrogens geom
_atom_sites_solution_primary direct
_atom_sites_solution_secondary difmap
_audit_creation_date 2016-04-27
_audit_creation_method
;
Olex2 1.2
(compiled 2016.02.19 svn.r3266 for OlexSys, GUI svn.r5155)
;
_audit_update_record
;
2016-07-27 deposited with the CCDC.
2016-09-28 downloaded from the CCDC.
;
_cell_angle_alpha 90.00
_cell_angle_beta 129.88(2)
_cell_angle_gamma 90.00
_cell_formula_units_Z 2
_cell_length_a 11.320(3)
_cell_length_b 7.635(3)
_cell_length_c 8.702(3)
_cell_measurement_reflns_used 917
_cell_measurement_temperature 153.1500
_cell_measurement_theta_max 27.4739
_cell_measurement_theta_min 3.5502
_cell_volume 577.2(4)
_computing_cell_refinement 'CrystalClear (Rigaku Inc., 2008)'
_computing_data_collection 'CrystalClear (Rigaku Inc., 2008)'
_computing_data_reduction 'CrystalClear (Rigaku Inc., 2008)'
_computing_molecular_graphics 'Olex2 (Dolomanov et al., 2009)'
_computing_publication_material 'Olex2 (Dolomanov et al., 2009)'
_computing_structure_refinement 'XL (Sheldrick, 2008)'
_computing_structure_solution
;
????
;
_diffrn_ambient_temperature 153.1500
_diffrn_detector_area_resol_mean 28.5714
_diffrn_measured_fraction_theta_full 0.994
_diffrn_measured_fraction_theta_max 0.994
_diffrn_measurement_details
;
scan:
    Number of images: 330
               Slice: -110.0000 - 55.0000
         Image width: 0.5000
            Exp time: 15.0000
       Rotation axis: Omega
               Omega: 0.0000
                 Chi: 45.0000
                 Phi: 180.0000
                 XTD: 44.7052
              2theta: -20.1582
scan:
    Number of images: 300
               Slice: -110.0000 - 40.0000
         Image width: 0.5000
            Exp time: 15.0000
       Rotation axis: Omega
               Omega: 0.0000
                 Chi: 45.0000
                 Phi: 90.0000
                 XTD: 44.7052
              2theta: -20.1582
;
_diffrn_measurement_device
;
Saturn724+ (2x2 bin mode)
;
_diffrn_measurement_device_details
;
AFC10: Fixed Chi 2 circle
;
_diffrn_measurement_device_type 'multiwire proportional'
_diffrn_measurement_method dtprofit.ref
_diffrn_orient_matrix_type d*Trek
_diffrn_orient_matrix_UB_11 -0.1653
_diffrn_orient_matrix_UB_12 0.0421
_diffrn_orient_matrix_UB_13 -0.0368
_diffrn_orient_matrix_UB_21 -0.0545
_diffrn_orient_matrix_UB_22 -0.0037
_diffrn_orient_matrix_UB_23 -0.1665
_diffrn_orient_matrix_UB_31 -0.0881
_diffrn_orient_matrix_UB_32 -0.1153
_diffrn_orient_matrix_UB_33 -0.0370
_diffrn_radiation_detector CCD
_diffrn_radiation_monochromator 'Graphite Monochromator'
_diffrn_radiation_type MoK\a
_diffrn_radiation_wavelength 0.71073
_diffrn_reflns_av_R_equivalents 0.0256
_diffrn_reflns_av_unetI/netI 0.0221
_diffrn_reflns_limit_h_max 13
_diffrn_reflns_limit_h_min -14
_diffrn_reflns_limit_k_max 9
_diffrn_reflns_limit_k_min -9
_diffrn_reflns_limit_l_max 11
_diffrn_reflns_limit_l_min -6
_diffrn_reflns_number 2001
_diffrn_reflns_theta_full 27.47
_diffrn_reflns_theta_max 27.47
_diffrn_reflns_theta_min 3.55
_diffrn_source 'Rotating Anode'
_diffrn_source_current 90.0000
_diffrn_source_power 4.5000
_diffrn_source_voltage 50.0000
_exptl_absorpt_coefficient_mu 3.738
_exptl_absorpt_correction_T_max 1.0000
_exptl_absorpt_correction_T_min 0.8391
_exptl_absorpt_correction_type multi-scan
_exptl_crystal_colour blue
_exptl_crystal_density_diffrn 2.505
_exptl_crystal_density_method 'not measured'
_exptl_crystal_description Prism
_exptl_crystal_F_000 428
_exptl_crystal_size_max 0.1
_exptl_crystal_size_mid 0.05
_exptl_crystal_size_min 0.02
_refine_diff_density_max 0.499
_refine_diff_density_min -0.371
_refine_diff_density_rms 0.094
_refine_ls_extinction_method none
_refine_ls_goodness_of_fit_ref 1.141
_refine_ls_hydrogen_treatment constr
_refine_ls_matrix_type full
_refine_ls_number_parameters 57
_refine_ls_number_reflns 653
_refine_ls_number_restraints 0
_refine_ls_restrained_S_all 1.141
_refine_ls_R_factor_all 0.0303
_refine_ls_R_factor_gt 0.0265
_refine_ls_shift/su_max 0.000
_refine_ls_shift/su_mean 0.000
_refine_ls_structure_factor_coef Fsqd
_refine_ls_weighting_details 'calc w=1/[\s^2^(Fo^2^)+(0.0275P)^2^+1.7059P] where P=(Fo^2^+2Fc^2^)/3'
_refine_ls_weighting_scheme calc
_refine_ls_wR_factor_gt 0.0606
_refine_ls_wR_factor_ref 0.0622
_reflns_number_gt 602
_reflns_number_total 653
_reflns_threshold_expression >2sigma(I)
_cod_data_source_file c6dt02168a3.cif
_cod_data_source_block bwn16116c
_cod_depositor_comments
;
The following automatic conversions were performed:

'_exptl_absorpt_correction_type' value 'Multi-scan' changed to
'multi-scan' according to
/usr/data/users/saulius/crontab/automatic-downloads/rss-feeds/RSC/lib/dictionaries/cif_core.dic
dictionary named 'cif_core.dic' version 2.4.2 from 2011-04-26.

Automatic conversion script
Id: cif_fix_values 4268 2015-11-12 08:31:59Z antanas 

 Adding full bibliography for 7040758--7040760.cif.
;
_cod_original_cell_volume 577.2(3)
_cod_database_code 7040758
_diffrn_number_total 1232
_olex2_refinement_description
;
1. Fixed Uiso
 At 1.2 times of:
  All O(H) groups
2.a Riding coordinates:
 O1(H1)
;
_olex2_submission_special_instructions 'No special instructions were received'

loop_
_space_group_symop_id
_space_group_symop_operation_xyz
1 'x, y, z'
2 '-x, y, -z+1/2'
3 'x+1/2, y+1/2, z'
4 '-x+1/2, y+1/2, -z+1/2'
5 '-x, -y, -z'
6 'x, -y, z-1/2'
7 '-x+1/2, -y+1/2, -z'
8 'x+1/2, -y+1/2, z-1/2'

loop_
_atom_site_label
_atom_site_type_symbol
_atom_site_fract_x
_atom_site_fract_y
_atom_site_fract_z
_atom_site_U_iso_or_equiv
_atom_site_adp_type
_atom_site_occupancy
_atom_site_calc_flag
_atom_site_site_symmetry_order
_atom_site_refinement_flags_posn
_atom_site_refinement_flags_adp
_atom_site_refinement_flags_occupancy
Cu1 Cu 0.2500 0.2500 0.0000 0.00728(15) Uani 1 d 2 S T P
O1 O 0.0000 0.4039(3) -0.2500 0.0134(5) Uani 1 d 2 S T P
H1 H -0.0391 0.4695 -0.2157 0.016 Uiso 1 d 1 R . .
N1 N 0.2529(2) -0.0123(3) -0.2405(3) 0.0092(4) Uani 1 d 1 . . .
N3 N 0.3216(2) 0.3545(3) -0.1385(3) 0.0087(4) Uani 1 d 1 . . .
N2 N 0.1778(2) 0.0356(3) -0.1756(3) 0.0085(4) Uani 1 d 1 . . .
N4 N 0.4457(2) 0.3096(3) -0.1189(3) 0.0096(4) Uani 1 d 1 . . .
C1 C 0.0575(3) -0.0749(3) -0.2640(4) 0.0081(4) Uani 1 d 1 . . .

loop_
_atom_site_aniso_label
_atom_site_aniso_U_11
_atom_site_aniso_U_22
_atom_site_aniso_U_33
_atom_site_aniso_U_23
_atom_site_aniso_U_13
_atom_site_aniso_U_12
Cu1 0.0103(2) 0.0069(2) 0.0093(2) -0.00085(15) 0.00846(18) -0.00139(15)
O1 0.0145(12) 0.0150(12) 0.0176(13) 0.000 0.0134(11) 0.000
N1 0.0113(9) 0.0096(10) 0.0108(9) -0.0010(8) 0.0090(8) 0.0005(8)
N3 0.0097(9) 0.0089(10) 0.0098(9) 0.0002(7) 0.0073(8) -0.0005(8)
N2 0.0104(9) 0.0097(9) 0.0099(9) 0.0000(8) 0.0086(8) 0.0002(8)
N4 0.0098(9) 0.0118(10) 0.0111(9) -0.0009(8) 0.0085(8) -0.0013(8)
C1 0.0094(10) 0.0079(11) 0.0093(10) 0.0023(9) 0.0071(9) 0.0027(9)

loop_
_atom_type_symbol
_atom_type_description
_atom_type_scat_dispersion_real
_atom_type_scat_dispersion_imag
_atom_type_scat_source
C C 0.0033 0.0016 'International Tables Vol C Tables 4.2.6.8 and 6.1.1.4'
H H 0.0000 0.0000 'International Tables Vol C Tables 4.2.6.8 and 6.1.1.4'
Cu Cu 0.3201 1.2651 'International Tables Vol C Tables 4.2.6.8 and 6.1.1.4'
N N 0.0061 0.0033 'International Tables Vol C Tables 4.2.6.8 and 6.1.1.4'
O O 0.0106 0.0060 'International Tables Vol C Tables 4.2.6.8 and 6.1.1.4'

loop_
_geom_angle_atom_site_label_1
_geom_angle_atom_site_label_2
_geom_angle_atom_site_label_3
_geom_angle
_geom_angle_site_symmetry_1
_geom_angle_site_symmetry_3
N3 Cu1 N3 180.0 7 .
N3 Cu1 N2 89.48(8) . .
N3 Cu1 N2 90.52(8) . 7
N3 Cu1 N2 90.52(8) 7 .
N3 Cu1 N2 89.48(8) 7 7
N2 Cu1 N2 180.0 . 7
N3 N1 N2 107.16(19) 4_544 .
N1 N3 Cu1 119.52(15) 4_554 .
N1 N3 N4 112.48(19) 4_554 .
N4 N3 Cu1 127.94(16) . .
N1 N2 Cu1 118.84(15) . .
N1 N2 C1 105.72(19) . .
C1 N2 Cu1 135.23(16) . .
C1 N4 N3 102.73(19) 4_554 .
N2 C1 C1 125.7(2) . 2_554
N4 C1 N2 111.9(2) 4_544 .
N4 C1 C1 122.4(2) 4_544 2_554

loop_
_geom_bond_atom_site_label_1
_geom_bond_atom_site_label_2
_geom_bond_distance
_geom_bond_site_symmetry_2
Cu1 N3 2.000(2) 7
Cu1 N3 2.000(2) .
Cu1 N2 2.020(2) 7
Cu1 N2 2.020(2) .
O1 H1 0.8400 .
N1 N3 1.310(3) 4_544
N1 N2 1.338(3) .
N3 N1 1.310(3) 4_554
N3 N4 1.345(3) .
N2 C1 1.348(3) .
N4 C1 1.331(3) 4_554
C1 N4 1.331(3) 4_544
C1 C1 1.470(4) 2_554

loop_
_geom_hbond_atom_site_label_D
_geom_hbond_atom_site_label_H
_geom_hbond_atom_site_label_A
_geom_hbond_distance_DH
_geom_hbond_distance_HA
_geom_hbond_distance_DA
_geom_hbond_angle_DHA
_geom_hbond_site_symmetry_A
O1 H1 N1 0.84 2.23 2.922(2) 140.2 3_455

loop_
_geom_torsion_atom_site_label_1
_geom_torsion_atom_site_label_2
_geom_torsion_atom_site_label_3
_geom_torsion_atom_site_label_4
_geom_torsion
_geom_torsion_site_symmetry_1
_geom_torsion_site_symmetry_4
Cu1 N3 N4 C1 -177.13(16) . 4_554
Cu1 N2 C1 N4 174.60(17) . 4_544
Cu1 N2 C1 C1 -6.5(4) . 2_554
N1 N3 N4 C1 0.2(3) 4_554 4_554
N1 N2 C1 N4 0.2(3) . 4_544
N1 N2 C1 C1 179.1(2) . 2_554
N3 Cu1 N3 N1 149(3) 7 4_554
N3 Cu1 N3 N4 -34(3) 7 .
N3 Cu1 N2 N1 -149.38(17) 7 .
N3 Cu1 N2 N1 30.62(17) . .
N3 Cu1 N2 C1 36.8(2) 7 .
N3 Cu1 N2 C1 -143.2(2) . .
N3 N1 N2 Cu1 -175.59(14) 4_544 .
N3 N1 N2 C1 -0.1(2) 4_544 .
N2 Cu1 N3 N1 -70.79(18) 7 4_554
N2 Cu1 N3 N1 109.21(18) . 4_554
N2 Cu1 N3 N4 -73.7(2) . .
N2 Cu1 N3 N4 106.3(2) 7 .
N2 Cu1 N2 N1 165(3) 7 .
N2 Cu1 N2 C1 -9(3) 7 .
